data_1551867
loop_
_publ_author_name
'Muthukumar, P.'
'Moon, Dohyun'
'Anthony, Philip Philip'

_publ_section_title
;
 Copper Coordination Polymer Electrocatalyst for Strong Hydrogen Evolution
 Reaction Activity in Neutral Medium: Influence of Coordination
 Environment and Network Structure
;
_journal_name_full 'Catalysis Science &amp; Technology'
_journal_paper_doi 10.1039/C9CY00759H
_journal_year 2019
_chemical_formula_moiety 'C24 H18 Cu2 N4 O10, H2 O'
_chemical_formula_sum 'C24 H20 Cu2 N4 O11'
_chemical_formula_weight 667.52
_space_group_crystal_system monoclinic
_space_group_IT_number 15
_space_group_name_Hall '-C 2yc'
_space_group_name_H-M_alt 'C 1 2/c 1'
_symmetry_space_group_name_Hall '-C 2yc'
_symmetry_space_group_name_H-M 'C 1 2/c 1'
_atom_sites_solution_hydrogens mixed
_audit_creation_method SHELXL-2018/3
_audit_update_record
;
2019-01-08 deposited with the CCDC.    2019-06-24 downloaded from the CCDC.
;
_cell_angle_alpha 90
_cell_angle_beta 94.29(3)
_cell_angle_gamma 90
_cell_formula_units_Z 4
_cell_length_a 14.695(3)
_cell_length_b 5.1650(10)
_cell_length_c 31.873(6)
_cell_measurement_reflns_used 35059
_cell_measurement_temperature 220(2)
_cell_measurement_theta_max 33.548
_cell_measurement_theta_min 0.361
_cell_volume 2412.4(8)
_computing_cell_refinement '<i>HKL3000sm</i>(Otwinowski & Minor, 1997)'
_computing_data_collection '<i>PAL BL2D-SMDC Program</i>(Shin et.al, 2016)'
_computing_data_reduction '<i>HKL3000sm</i>(Otwinowski & Minor, 1997)'
_computing_molecular_graphics '<i>DIAMOND 4</i>(Putz&Brandenburg, 2014)'
_computing_publication_material '<i>publCIF</i>(Westrip, 2010)'
_computing_structure_refinement '<i>SHELXL-2018</i>(Sheldrick, 2015b)'
_computing_structure_solution '<i>SHELXT-2018</i>(Sheldrick, 2015a)'
_diffrn_ambient_temperature 220(2)
_diffrn_measured_fraction_theta_full 0.969
_diffrn_measured_fraction_theta_max 0.955
_diffrn_measurement_device_type 'Rayonix MX225HS CCD area detector'
_diffrn_measurement_method 'omega scan'
_diffrn_radiation_type synchrotron
_diffrn_radiation_wavelength 0.630
_diffrn_reflns_av_R_equivalents 0.0521
_diffrn_reflns_av_unetI/netI 0.0382
_diffrn_reflns_Laue_measured_fraction_full 0.969
_diffrn_reflns_Laue_measured_fraction_max 0.955
_diffrn_reflns_limit_h_max 19
_diffrn_reflns_limit_h_min -19
_diffrn_reflns_limit_k_max 7
_diffrn_reflns_limit_k_min -7
_diffrn_reflns_limit_l_max 43
_diffrn_reflns_limit_l_min -43
_diffrn_reflns_number 10774
_diffrn_reflns_point_group_measured_fraction_full 0.969
_diffrn_reflns_point_group_measured_fraction_max 0.955
_diffrn_reflns_theta_full 22.210
_diffrn_reflns_theta_max 25.499
_diffrn_reflns_theta_min 2.272
_diffrn_source 'PLSII 2D bending magnet'
_exptl_absorpt_coefficient_mu 1.324
_exptl_absorpt_correction_T_max 1.000
_exptl_absorpt_correction_T_min 0.942
_exptl_absorpt_correction_type empirical
_exptl_absorpt_process_details '<i>HKL3000sm Scalepack</i>(Otwinowski et.al,2003)'
_exptl_crystal_colour blue
_exptl_crystal_density_diffrn 1.838
_exptl_crystal_description plate
_exptl_crystal_F_000 1352
_exptl_crystal_size_max 0.061
_exptl_crystal_size_mid 0.031
_exptl_crystal_size_min 0.007
_refine_diff_density_max 0.602
_refine_diff_density_min -0.858
_refine_diff_density_rms 0.089
_refine_ls_extinction_method none
_refine_ls_goodness_of_fit_ref 1.082
_refine_ls_hydrogen_treatment mixed
_refine_ls_matrix_type full
_refine_ls_number_parameters 195
_refine_ls_number_reflns 3080
_refine_ls_number_restraints 4
_refine_ls_restrained_S_all 1.082
_refine_ls_R_factor_all 0.0387
_refine_ls_R_factor_gt 0.0336
_refine_ls_shift/su_max 0.001
_refine_ls_shift/su_mean 0.000
_refine_ls_structure_factor_coef Fsqd
_refine_ls_weighting_details 'w=1/[\s^2^(Fo^2^)+(0.0459P)^2^+3.1844P] where P=(Fo^2^+2Fc^2^)/3'
_refine_ls_weighting_scheme calc
_refine_ls_wR_factor_gt 0.0910
_refine_ls_wR_factor_ref 0.0932
_reflns_Friedel_coverage 0.000
_reflns_number_gt 2664
_reflns_number_total 3080
_reflns_threshold_expression 'I > 2\s(I)'
_cod_data_source_file c9cy00759h2.cif
_cod_data_source_block SPA268
_cod_database_code 1551867
_shelx_shelxl_version_number 2018/3
_shelx_space_group_comment
;
The symmetry employed for this shelxl refinement is uniquely defined
by the following loop, which should always be used as a source of
symmetry information in preference to the above space-group names.
They are only intended as comments.
;
_shelx_estimated_absorpt_t_min 0.924
_shelx_estimated_absorpt_t_max 0.991

loop_
_space_group_symop_operation_xyz
'x, y, z'
'-x, y, -z+1/2'
'x+1/2, y+1/2, z'
'-x+1/2, y+1/2, -z+1/2'
'-x, -y, -z'
'x, -y, z-1/2'
'-x+1/2, -y+1/2, -z'
'x+1/2, -y+1/2, z-1/2'

loop_
_atom_site_label
_atom_site_type_symbol
_atom_site_fract_x
_atom_site_fract_y
_atom_site_fract_z
_atom_site_U_iso_or_equiv
_atom_site_adp_type
_atom_site_occupancy
_atom_site_site_symmetry_order
_atom_site_calc_flag
_atom_site_refinement_flags_posn
_atom_site_refinement_flags_adp
_atom_site_refinement_flags_occupancy
Cu1 Cu 0.46373(2) 0.54628(5) 0.38877(2) 0.01669(10) Uani 1 1 d . . .
O1 O 0.42669(11) 0.8512(3) 0.42218(5) 0.0216(3) Uani 1 1 d . . .
O2 O 0.32757(12) 1.1822(3) 0.41826(5) 0.0278(4) Uani 1 1 d . . .
O3 O 0.46371(10) 0.2665(3) 0.34327(4) 0.0182(3) Uani 1 1 d . . .
O4 O 0.38531(11) 0.1451(3) 0.28339(5) 0.0232(3) Uani 1 1 d . . .
N1 N 0.35644(12) 0.6428(3) 0.35520(5) 0.0143(3) Uani 1 1 d . . .
N2 N 0.56324(13) 0.4297(3) 0.42886(5) 0.0165(4) Uani 1 1 d . . .
C1 C 0.35674(15) 0.9754(4) 0.40606(6) 0.0177(4) Uani 1 1 d . . .
C2 C 0.31006(14) 0.8461(4) 0.36739(6) 0.0155(4) Uani 1 1 d . . .
C3 C 0.23017(15) 0.9208(4) 0.34464(7) 0.0196(4) Uani 1 1 d . . .
H3 H 0.196335 1.063920 0.352964 0.024 Uiso 1 1 calc R U .
C4 C 0.20175(15) 0.7774(5) 0.30913(7) 0.0221(5) Uani 1 1 d . . .
H4 H 0.147561 0.823118 0.293334 0.027 Uiso 1 1 calc R U .
C5 C 0.25222(16) 0.5678(4) 0.29670(7) 0.0202(4) Uani 1 1 d . . .
H5 H 0.233386 0.471812 0.272543 0.024 Uiso 1 1 calc R U .
C6 C 0.33145(15) 0.5040(4) 0.32102(6) 0.0164(4) Uani 1 1 d . . .
C7 C 0.39782(15) 0.2861(4) 0.31426(6) 0.0163(4) Uani 1 1 d . . .
C8 C 0.58301(16) 0.5632(4) 0.46464(7) 0.0197(4) Uani 1 1 d . . .
H8 H 0.546689 0.706741 0.470430 0.024 Uiso 1 1 calc R U .
C9 C 0.65478(16) 0.4972(4) 0.49327(6) 0.0203(4) Uani 1 1 d . . .
H9 H 0.666238 0.594602 0.518008 0.024 Uiso 1 1 calc R U .
C10 C 0.71004(13) 0.2859(4) 0.48534(6) 0.0142(4) Uani 1 1 d . . .
C11 C 0.68774(15) 0.1470(4) 0.44864(6) 0.0182(4) Uani 1 1 d . . .
H11 H 0.722338 0.001104 0.442218 0.022 Uiso 1 1 calc R U .
C12 C 0.61477(15) 0.2231(4) 0.42160(6) 0.0192(4) Uani 1 1 d . . .
H12 H 0.600726 0.125712 0.397058 0.023 Uiso 1 1 calc R U .
O5 O 0.55200(11) 0.7948(3) 0.34216(5) 0.0227(3) Uani 1 1 d D . .
H1O5 H 0.528(2) 0.940(3) 0.3435(9) 0.034 Uiso 1 1 d D U .
H2O5 H 0.5435(19) 0.740(5) 0.3178(5) 0.034 Uiso 1 1 d D U .
O6 O 0.500000 -0.2256(5) 0.250000 0.0335(6) Uani 1 2 d DS T P
H1O6 H 0.4634(19) -0.115(5) 0.2583(12) 0.050 Uiso 1 1 d D U .

loop_
_atom_site_aniso_label
_atom_site_aniso_U_11
_atom_site_aniso_U_22
_atom_site_aniso_U_33
_atom_site_aniso_U_23
_atom_site_aniso_U_13
_atom_site_aniso_U_12
Cu1 0.02648(16) 0.01170(17) 0.01042(13) -0.00329(9) -0.00835(9) 0.00639(10)
O1 0.0333(8) 0.0163(8) 0.0138(7) -0.0057(6) -0.0083(6) 0.0077(7)
O2 0.0426(10) 0.0189(9) 0.0209(8) -0.0089(6) -0.0038(7) 0.0123(7)
O3 0.0287(8) 0.0106(7) 0.0142(7) -0.0040(5) -0.0066(6) 0.0050(6)
O4 0.0343(9) 0.0188(8) 0.0155(7) -0.0070(6) -0.0057(6) 0.0039(7)
N1 0.0232(8) 0.0086(8) 0.0103(7) 0.0002(6) -0.0036(6) 0.0029(7)
N2 0.0265(9) 0.0114(9) 0.0106(7) -0.0002(6) -0.0059(6) 0.0028(7)
C1 0.0270(11) 0.0142(10) 0.0113(9) -0.0012(7) -0.0024(7) 0.0050(9)
C2 0.0246(10) 0.0102(10) 0.0112(8) 0.0011(7) -0.0019(7) 0.0031(8)
C3 0.0258(11) 0.0152(11) 0.0176(10) 0.0020(8) 0.0000(8) 0.0064(8)
C4 0.0265(11) 0.0210(12) 0.0177(10) 0.0021(8) -0.0060(8) 0.0065(9)
C5 0.0268(11) 0.0195(12) 0.0131(9) -0.0011(8) -0.0073(8) 0.0003(9)
C6 0.0268(11) 0.0108(10) 0.0107(8) -0.0007(7) -0.0039(7) 0.0034(8)
C7 0.0260(10) 0.0094(10) 0.0129(9) 0.0009(7) -0.0024(7) 0.0014(8)
C8 0.0290(11) 0.0151(11) 0.0139(9) -0.0030(8) -0.0053(8) 0.0072(8)
C9 0.0317(12) 0.0169(11) 0.0108(9) -0.0050(8) -0.0074(8) 0.0070(9)
C10 0.0227(10) 0.0107(10) 0.0086(8) 0.0015(7) -0.0036(7) 0.0018(8)
C11 0.0274(10) 0.0126(10) 0.0134(9) -0.0033(7) -0.0056(7) 0.0058(9)
C12 0.0292(11) 0.0170(11) 0.0099(8) -0.0046(8) -0.0074(7) 0.0036(9)
O5 0.0323(9) 0.0143(8) 0.0208(8) 0.0004(6) -0.0028(6) 0.0051(7)
O6 0.0453(16) 0.0223(14) 0.0337(14) 0.000 0.0097(12) 0.000

loop_
_atom_type_symbol
_atom_type_description
_atom_type_scat_dispersion_real
_atom_type_scat_dispersion_imag
_atom_type_scat_source
C C 0.0021 0.0012 'International Tables Vol C Tables 4.2.6.8 and 6.1.1.4'
H H 0.0000 0.0000 'International Tables Vol C Tables 4.2.6.8 and 6.1.1.4'
N N 0.0044 0.0025 'International Tables Vol C Tables 4.2.6.8 and 6.1.1.4'
O O 0.0080 0.0047 'International Tables Vol C Tables 4.2.6.8 and 6.1.1.4'
Cu Cu 0.3383 1.0252 'International Tables Vol C Tables 4.2.6.8 and 6.1.1.4'

loop_
_geom_angle_atom_site_label_1
_geom_angle_atom_site_label_2
_geom_angle_atom_site_label_3
_geom_angle
_geom_angle_site_symmetry_3
N1 Cu1 N2 172.33(8) .
N1 Cu1 O1 81.15(7) .
N2 Cu1 O1 96.55(7) .
N1 Cu1 O3 80.24(7) .
N2 Cu1 O3 101.84(7) .
O1 Cu1 O3 161.39(6) .
N1 Cu1 O5 88.59(7) .
N2 Cu1 O5 98.93(7) .
O1 Cu1 O5 95.11(7) .
O3 Cu1 O5 84.89(6) .
C1 O1 Cu1 114.92(13) .
C7 O3 Cu1 114.35(13) .
C2 N1 C6 123.32(18) .
C2 N1 Cu1 117.70(14) .
C6 N1 Cu1 118.98(15) .
C12 N2 C8 117.75(18) .
C12 N2 Cu1 122.38(13) .
C8 N2 Cu1 119.85(15) .
O2 C1 O1 126.6(2) .
O2 C1 C2 119.55(19) .
O1 C1 C2 113.82(18) .
N1 C2 C3 120.04(19) .
N1 C2 C1 112.02(18) .
C3 C2 C1 127.9(2) .
C2 C3 C4 117.9(2) .
C2 C3 H3 121.0 .
C4 C3 H3 121.1 .
C5 C4 C3 120.9(2) .
C5 C4 H4 119.5 .
C3 C4 H4 119.5 .
C4 C5 C6 118.0(2) .
C4 C5 H5 121.0 .
C6 C5 H5 121.0 .
N1 C6 C5 119.8(2) .
N1 C6 C7 112.02(18) .
C5 C6 C7 128.20(19) .
O4 C7 O3 125.9(2) .
O4 C7 C6 119.70(18) .
O3 C7 C6 114.35(17) .
N2 C8 C9 122.5(2) .
N2 C8 H8 118.7 .
C9 C8 H8 118.7 .
C8 C9 C10 119.90(19) .
C8 C9 H9 120.1 .
C10 C9 H9 120.1 .
C11 C10 C9 116.89(18) .
C11 C10 C10 121.6(2) 7_656
C9 C10 C10 121.5(2) 7_656
C12 C11 C10 120.1(2) .
C12 C11 H11 120.0 .
C10 C11 H11 120.0 .
N2 C12 C11 122.81(19) .
N2 C12 H12 118.6 .
C11 C12 H12 118.6 .
Cu1 O5 H1O5 102(2) .
Cu1 O5 H2O5 110(2) .
H1O5 O5 H2O5 109(2) .
H1O6 O6 H1O6 95(5) 2_655

loop_
_geom_bond_atom_site_label_1
_geom_bond_atom_site_label_2
_geom_bond_distance
_geom_bond_site_symmetry_2
Cu1 N1 1.9044(18) .
Cu1 N2 1.9632(18) .
Cu1 O1 1.9991(16) .
Cu1 O3 2.0473(15) .
Cu1 O5 2.4137(18) .
O1 C1 1.286(3) .
O2 C1 1.225(3) .
O3 C7 1.292(2) .
O4 C7 1.227(3) .
N1 C2 1.326(3) .
N1 C6 1.333(3) .
N2 C12 1.339(3) .
N2 C8 1.346(3) .
C1 C2 1.519(3) .
C2 C3 1.388(3) .
C3 C4 1.390(3) .
C3 H3 0.9400 .
C4 C5 1.386(3) .
C4 H4 0.9400 .
C5 C6 1.389(3) .
C5 H5 0.9400 .
C6 C7 1.515(3) .
C8 C9 1.385(3) .
C8 H8 0.9400 .
C9 C10 1.395(3) .
C9 H9 0.9400 .
C10 C11 1.390(3) .
C10 C10 1.492(4) 7_656
C11 C12 1.382(3) .
C11 H11 0.9400 .
C12 H12 0.9400 .
O5 H1O5 0.829(10) .
O5 H2O5 0.825(10) .
O6 H1O6 0.839(10) .
O6 H1O6 0.839(10) 2_655

loop_
_geom_hbond_atom_site_label_D
_geom_hbond_atom_site_label_H
_geom_hbond_atom_site_label_A
_geom_hbond_distance_DH
_geom_hbond_distance_HA
_geom_hbond_distance_DA
_geom_hbond_angle_DHA
_geom_hbond_site_symmetry_A
_geom_hbond_publ_flag
O5 H1O5 O3 0.829(10) 1.935(11) 2.762(2) 175(3) 1_565 yes
O5 H2O5 O6 0.825(10) 2.216(16) 2.9812(17) 154(3) 1_565 yes
O6 H1O6 O4 0.839(10) 1.976(11) 2.812(3) 174(4) . yes

loop_
_geom_torsion_atom_site_label_1
_geom_torsion_atom_site_label_2
_geom_torsion_atom_site_label_3
_geom_torsion_atom_site_label_4
_geom_torsion
_geom_torsion_site_symmetry_1
_geom_torsion_site_symmetry_4
Cu1 O1 C1 O2 -171.6(2) . .
Cu1 O1 C1 C2 6.7(2) . .
C6 N1 C2 C3 1.3(3) . .
Cu1 N1 C2 C3 -178.42(16) . .
C6 N1 C2 C1 -177.04(19) . .
Cu1 N1 C2 C1 3.2(2) . .
O2 C1 C2 N1 171.9(2) . .
O1 C1 C2 N1 -6.5(3) . .
O2 C1 C2 C3 -6.3(4) . .
O1 C1 C2 C3 175.3(2) . .
N1 C2 C3 C4 -0.4(3) . .
C1 C2 C3 C4 177.7(2) . .
C2 C3 C4 C5 -0.6(3) . .
C3 C4 C5 C6 0.6(3) . .
C2 N1 C6 C5 -1.2(3) . .
Cu1 N1 C6 C5 178.48(16) . .
C2 N1 C6 C7 179.01(18) . .
Cu1 N1 C6 C7 -1.3(2) . .
C4 C5 C6 N1 0.2(3) . .
C4 C5 C6 C7 179.9(2) . .
Cu1 O3 C7 O4 178.05(19) . .
Cu1 O3 C7 C6 -2.9(2) . .
N1 C6 C7 O4 -178.1(2) . .
C5 C6 C7 O4 2.2(4) . .
N1 C6 C7 O3 2.8(3) . .
C5 C6 C7 O3 -177.0(2) . .
C12 N2 C8 C9 1.2(3) . .
Cu1 N2 C8 C9 -177.19(18) . .
N2 C8 C9 C10 0.4(4) . .
C8 C9 C10 C11 -1.5(3) . .
C8 C9 C10 C10 177.8(2) . 7_656
C9 C10 C11 C12 1.2(3) . .
C10 C10 C11 C12 -178.2(2) 7_656 .
C8 N2 C12 C11 -1.6(3) . .
Cu1 N2 C12 C11 176.77(17) . .
C10 C11 C12 N2 0.4(4) . .
